data_7017203
loop_
_publ_author_name
'De, Prinaka'
'Maji, Somnath'
'Dutta Chowdhury, Abhishek'
'Mobin, Shaikh M.'
'Kumar Mondal, Tapan'
'Paretzki, Alexa'
'Lahiri, Goutam Kumar'

_publ_section_title
;
 Ruthenium nitrosyl complexes with 1,4,7-trithiacyclononane and
 2,2'-bipyridine (bpy) or 2-phenylazopyridine (pap) coligands. Electronic
 structure and reactivity aspects.
;
_journal_issue 46
_journal_name_full 'Dalton transactions (Cambridge, England : 2003)'
_journal_page_first 12527
_journal_page_last 12539
_journal_paper_doi 10.1039/c1dt10761e
_journal_volume 40
_journal_year 2011
_chemical_formula_sum 'C19 H24 Cl2 N4 O8 Ru S3'
_chemical_formula_weight 704.57
_chemical_name_systematic
;
?
;
_space_group_IT_number 14
_symmetry_cell_setting monoclinic
_symmetry_space_group_name_Hall '-P 2ybc'
_symmetry_space_group_name_H-M 'P 1 21/c 1'
_atom_sites_solution_hydrogens geom
_atom_sites_solution_primary direct
_atom_sites_solution_secondary difmap
_audit_creation_method SHELXL-97
_cell_angle_alpha 90.00
_cell_angle_beta 111.793(12)
_cell_angle_gamma 90.00
_cell_formula_units_Z 4
_cell_length_a 19.033(2)
_cell_length_b 9.4724(9)
_cell_length_c 15.2998(16)
_cell_measurement_reflns_used 3725
_cell_measurement_temperature 150(2)
_cell_measurement_theta_max 32.4690
_cell_measurement_theta_min 2.9097
_cell_volume 2561.2(5)
_computing_cell_refinement 'CrysAlis RED, Oxford Diffraction Ltd.,'
_computing_data_collection 'CrysAlis CCD, Oxford Diffraction Ltd.,'
_computing_data_reduction 'CrysAlis RED, Oxford Diffraction Ltd.,'
_computing_molecular_graphics Ortep3
_computing_publication_material Shelx97
_computing_structure_refinement 'SHELXL-97 (Sheldrick, 1997)'
_computing_structure_solution 'SHELXS-97 (Sheldrick, 1997)'
_diffrn_ambient_temperature 120(2)
_diffrn_detector_area_resol_mean 15.9948
_diffrn_measured_fraction_theta_full 0.998
_diffrn_measured_fraction_theta_max 0.998
_diffrn_measurement_device_type 'OXFORD DIFFRACTION XCALIBUR-S'
_diffrn_measurement_method \w/q-scan
_diffrn_radiation_monochromator graphite
_diffrn_radiation_source 'Enhance (Mo) X-ray Source'
_diffrn_radiation_type MoK\a
_diffrn_radiation_wavelength 0.71073
_diffrn_reflns_av_R_equivalents 0.1116
_diffrn_reflns_av_sigmaI/netI 0.1007
_diffrn_reflns_limit_h_max 22
_diffrn_reflns_limit_h_min -22
_diffrn_reflns_limit_k_max 11
_diffrn_reflns_limit_k_min -11
_diffrn_reflns_limit_l_max 18
_diffrn_reflns_limit_l_min -18
_diffrn_reflns_number 19175
_diffrn_reflns_theta_full 25.00
_diffrn_reflns_theta_max 25.00
_diffrn_reflns_theta_min 2.94
_exptl_absorpt_coefficient_mu 1.119
_exptl_absorpt_correction_T_max 0.8155
_exptl_absorpt_correction_T_min 0.7447
_exptl_absorpt_correction_type multi-scan
_exptl_absorpt_process_details
;
CrysAlis RED, Oxford Diffraction Ltd.,
Version 1.171.31.7 (release 18-10-2006 CrysAlis171 .NET)
(compiled Oct 18 2006,16:28:17)
Empirical absorption correction using spherical harmonics,
implemented in SCALE3 ABSPACK scaling algorithm.
;
_exptl_crystal_colour black
_exptl_crystal_density_diffrn 1.827
_exptl_crystal_density_method 'not measured'
_exptl_crystal_description block
_exptl_crystal_F_000 1424
_exptl_crystal_size_max 0.28
_exptl_crystal_size_mid 0.23
_exptl_crystal_size_min 0.19
_refine_diff_density_max 1.167
_refine_diff_density_min -0.732
_refine_diff_density_rms 0.123
_refine_ls_extinction_method none
_refine_ls_goodness_of_fit_ref 0.941
_refine_ls_hydrogen_treatment riding
_refine_ls_matrix_type full
_refine_ls_number_parameters 335
_refine_ls_number_reflns 4504
_refine_ls_number_restraints 0
_refine_ls_restrained_S_all 0.941
_refine_ls_R_factor_all 0.0936
_refine_ls_R_factor_gt 0.0501
_refine_ls_shift/su_max 0.001
_refine_ls_shift/su_mean 0.000
_refine_ls_structure_factor_coef Fsqd
_refine_ls_weighting_details 'calc w=1/[\s^2^(Fo^2^)+(0.0434P)^2^+0.0000P] where P=(Fo^2^+2Fc^2^)/3'
_refine_ls_weighting_scheme calc
_refine_ls_wR_factor_gt 0.0899
_refine_ls_wR_factor_ref 0.1006
_reflns_number_gt 3019
_reflns_number_total 4504
_reflns_threshold_expression >2sigma(I)
_cod_data_source_file c1dt10761e.txt
_cod_data_source_block 52+
_cod_depositor_comments
;
The following automatic conversions were performed:

'_symmetry_cell_setting' value 'Monoclinic' changed to 'monoclinic'
according to /home/saulius/struct/CIF-dictionaries/cif_core.dic
dictionary named 'cif_core.dic' version 2.4.1 from 2010-06-29.

Automatic conversion script
Id: cif_fix_values 1715 2011-07-08 13:25:40Z adriana 
;
_cod_original_sg_symbol_H-M 'P 21/c'
_cod_database_code 7017203

loop_
_symmetry_equiv_pos_as_xyz
'x, y, z'
'-x, y+1/2, -z+1/2'
'-x, -y, -z'
'x, -y-1/2, z-1/2'

loop_
_atom_site_label
_atom_site_type_symbol
_atom_site_fract_x
_atom_site_fract_y
_atom_site_fract_z
_atom_site_U_iso_or_equiv
_atom_site_adp_type
_atom_site_occupancy
_atom_site_symmetry_multiplicity
_atom_site_calc_flag
_atom_site_refinement_flags
Ru1 Ru 0.25687(3) 0.13476(5) 0.30867(3) 0.01475(13) Uani 1 1 d .
Cl1 Cl 0.54756(9) 0.22381(16) 0.38693(10) 0.0244(4) Uani 1 1 d .
Cl2 Cl -0.04207(11) 0.1434(2) 0.12940(12) 0.0505(5) Uani 1 1 d .
S1 S 0.24779(9) -0.10217(15) 0.34711(10) 0.0229(4) Uani 1 1 d .
S2 S 0.16735(9) 0.08466(17) 0.16007(10) 0.0229(4) Uani 1 1 d .
S3 S 0.34912(8) 0.06558(17) 0.25275(10) 0.0227(4) Uani 1 1 d .
O1 O 0.5047(3) 0.1422(5) 0.4276(3) 0.0407(12) Uani 1 1 d .
O2 O 0.5068(3) 0.3478(5) 0.3427(3) 0.0418(12) Uani 1 1 d .
O3 O 0.6177(3) 0.2635(5) 0.4602(3) 0.0455(13) Uani 1 1 d .
O4 O 0.5634(3) 0.1401(5) 0.3180(3) 0.0413(12) Uani 1 1 d .
O5 O -0.0228(3) 0.2853(6) 0.1572(4) 0.0617(15) Uani 1 1 d .
O6 O 0.0049(4) 0.0577(6) 0.2042(4) 0.100(3) Uani 1 1 d .
O7 O -0.0269(4) 0.1099(10) 0.0497(4) 0.127(3) Uani 1 1 d .
O8 O -0.1195(3) 0.1223(7) 0.1067(4) 0.0787(19) Uani 1 1 d .
N1 N 0.3394(3) 0.1984(5) 0.4346(3) 0.0164(11) Uani 1 1 d .
N2 N 0.2739(3) 0.3420(5) 0.2889(3) 0.0194(11) Uani 1 1 d .
N3 N 0.3272(3) 0.4120(5) 0.3510(3) 0.0186(11) Uani 1 1 d .
N4 N 0.1720(3) 0.1834(5) 0.3570(3) 0.0216(12) Uani 1 1 d .
C1 C 0.3708(3) 0.1279(7) 0.5160(4) 0.0222(13) Uani 1 1 d .
H1 H 0.3546 0.0341 0.5199 0.027 Uiso 1 1 calc R
C2 C 0.4261(3) 0.1864(6) 0.5945(4) 0.0237(14) Uani 1 1 d .
H2 H 0.4474 0.1327 0.6507 0.028 Uiso 1 1 calc R
C3 C 0.4501(3) 0.3229(6) 0.5908(4) 0.0248(15) Uani 1 1 d .
H3 H 0.4874 0.3649 0.6444 0.030 Uiso 1 1 calc R
C4 C 0.4190(3) 0.3974(6) 0.5075(4) 0.0211(14) Uani 1 1 d .
H4 H 0.4351 0.4908 0.5021 0.025 Uiso 1 1 calc R
C5 C 0.3636(3) 0.3319(5) 0.4322(4) 0.0141(12) Uani 1 1 d .
C6 C 0.2342(3) 0.4228(6) 0.2058(4) 0.0200(14) Uani 1 1 d .
C7 C 0.2741(4) 0.5009(6) 0.1636(4) 0.0266(15) Uani 1 1 d .
H7 H 0.3279 0.5026 0.1895 0.032 Uiso 1 1 calc R
C8 C 0.2347(5) 0.5763(7) 0.0831(5) 0.0395(19) Uani 1 1 d .
H8 H 0.2617 0.6299 0.0533 0.047 Uiso 1 1 calc R
C9 C 0.1573(6) 0.5748(8) 0.0455(5) 0.056(3) Uani 1 1 d .
H9 H 0.1310 0.6260 -0.0106 0.068 Uiso 1 1 calc R
C10 C 0.1165(5) 0.4983(7) 0.0892(5) 0.045(2) Uani 1 1 d .
H10 H 0.0628 0.4996 0.0643 0.054 Uiso 1 1 calc R
C11 C 0.1561(4) 0.4199(7) 0.1699(4) 0.0291(15) Uani 1 1 d .
H11 H 0.1295 0.3653 0.1998 0.035 Uiso 1 1 calc R
C12 C 0.1576(4) -0.1542(7) 0.2562(4) 0.0358(17) Uani 1 1 d .
H12A H 0.1551 -0.2586 0.2538 0.043 Uiso 1 1 calc R
H12B H 0.1161 -0.1204 0.2751 0.043 Uiso 1 1 calc R
C13 C 0.1442(4) -0.1014(6) 0.1610(4) 0.0335(17) Uani 1 1 d .
H13A H 0.0903 -0.1158 0.1208 0.040 Uiso 1 1 calc R
H13B H 0.1751 -0.1568 0.1336 0.040 Uiso 1 1 calc R
C14 C 0.2259(4) 0.0793(8) 0.0882(4) 0.0356(17) Uani 1 1 d .
H14A H 0.1970 0.0319 0.0278 0.043 Uiso 1 1 calc R
H14B H 0.2362 0.1772 0.0738 0.043 Uiso 1 1 calc R
C15 C 0.2983(4) 0.0055(8) 0.1334(4) 0.0390(18) Uani 1 1 d .
H15A H 0.3302 0.0208 0.0957 0.047 Uiso 1 1 calc R
H15B H 0.2887 -0.0971 0.1342 0.047 Uiso 1 1 calc R
C16 C 0.3804(3) -0.1050(7) 0.3138(5) 0.0362(17) Uani 1 1 d .
H16A H 0.4104 -0.1561 0.2831 0.043 Uiso 1 1 calc R
H16B H 0.4141 -0.0861 0.3797 0.043 Uiso 1 1 calc R
C17 C 0.3179(4) -0.1964(7) 0.3140(5) 0.0360(17) Uani 1 1 d .
H17A H 0.3389 -0.2752 0.3586 0.043 Uiso 1 1 calc R
H17B H 0.2927 -0.2374 0.2505 0.043 Uiso 1 1 calc R
C18 C 0.1210(3) 0.2074(6) 0.3751(4) 0.0212(13) Uani 1 1 d .
C19 C 0.0530(4) 0.2393(8) 0.3948(4) 0.0376(18) Uani 1 1 d .
H19A H 0.0271 0.3210 0.3574 0.056 Uiso 1 1 calc R
H19B H 0.0674 0.2606 0.4619 0.056 Uiso 1 1 calc R
H19C H 0.0190 0.1575 0.3784 0.056 Uiso 1 1 calc R

loop_
_atom_site_aniso_label
_atom_site_aniso_U_11
_atom_site_aniso_U_22
_atom_site_aniso_U_33
_atom_site_aniso_U_23
_atom_site_aniso_U_13
_atom_site_aniso_U_12
Ru1 0.0146(2) 0.0145(2) 0.0146(2) 0.0003(2) 0.00473(18) -0.0002(2)
Cl1 0.0304(9) 0.0193(9) 0.0219(8) 0.0003(6) 0.0078(7) 0.0003(7)
Cl2 0.0485(12) 0.0623(14) 0.0294(10) -0.0115(10) 0.0015(8) 0.0261(12)
S1 0.0308(9) 0.0178(9) 0.0193(8) -0.0006(6) 0.0083(7) -0.0035(7)
S2 0.0195(8) 0.0265(9) 0.0185(8) -0.0012(6) 0.0022(7) 0.0018(7)
S3 0.0192(8) 0.0263(9) 0.0241(8) -0.0042(7) 0.0099(7) -0.0029(7)
O1 0.047(3) 0.035(3) 0.051(3) 0.009(2) 0.030(2) 0.004(3)
O2 0.057(3) 0.025(3) 0.033(3) 0.007(2) 0.004(2) 0.007(2)
O3 0.043(3) 0.040(3) 0.039(3) -0.005(2) -0.002(2) -0.011(2)
O4 0.059(3) 0.042(3) 0.029(2) 0.000(2) 0.024(2) 0.011(3)
O5 0.053(4) 0.058(4) 0.064(4) -0.003(3) 0.010(3) 0.003(3)
O6 0.142(7) 0.057(4) 0.046(4) -0.010(3) -0.030(4) 0.033(4)
O7 0.082(5) 0.254(10) 0.037(3) -0.058(5) 0.013(3) 0.051(6)
O8 0.058(4) 0.084(5) 0.095(5) -0.044(4) 0.029(4) -0.018(4)
N1 0.014(3) 0.016(3) 0.017(3) 0.002(2) 0.003(2) 0.003(2)
N2 0.019(3) 0.021(3) 0.020(3) 0.003(2) 0.009(2) 0.006(2)
N3 0.027(3) 0.011(3) 0.018(3) -0.002(2) 0.009(2) 0.001(2)
N4 0.022(3) 0.022(3) 0.020(3) -0.003(2) 0.006(2) 0.000(2)
C1 0.018(3) 0.019(3) 0.025(3) -0.001(3) 0.002(3) 0.000(3)
C2 0.021(3) 0.027(4) 0.018(3) 0.001(3) 0.001(3) 0.005(3)
C3 0.018(3) 0.029(4) 0.024(4) -0.010(3) 0.004(3) 0.004(3)
C4 0.019(3) 0.013(3) 0.030(4) -0.007(3) 0.009(3) -0.001(2)
C5 0.011(3) 0.010(3) 0.020(3) -0.003(2) 0.004(2) 0.000(2)
C6 0.033(4) 0.010(3) 0.016(3) -0.003(2) 0.008(3) 0.005(3)
C7 0.052(5) 0.013(3) 0.018(3) -0.004(3) 0.016(3) 0.000(3)
C8 0.075(6) 0.020(4) 0.025(4) 0.002(3) 0.021(4) 0.005(4)
C9 0.108(8) 0.032(5) 0.018(4) 0.009(3) 0.011(5) 0.031(5)
C10 0.056(5) 0.032(4) 0.031(4) -0.009(3) -0.003(4) 0.026(4)
C11 0.031(4) 0.024(4) 0.029(4) 0.002(3) 0.007(3) 0.010(3)
C12 0.035(4) 0.036(4) 0.035(4) -0.011(3) 0.011(3) -0.021(3)
C13 0.032(4) 0.027(4) 0.032(4) -0.004(3) 0.001(3) 0.000(3)
C14 0.039(4) 0.051(5) 0.018(3) 0.002(3) 0.012(3) -0.003(4)
C15 0.040(5) 0.054(5) 0.027(4) -0.010(3) 0.017(3) -0.006(4)
C16 0.018(3) 0.032(4) 0.048(4) -0.003(3) 0.000(3) 0.013(3)
C17 0.047(5) 0.024(4) 0.043(4) 0.001(3) 0.024(4) 0.014(3)
C18 0.017(3) 0.025(4) 0.018(3) 0.004(3) 0.002(3) 0.002(3)
C19 0.023(4) 0.059(5) 0.032(4) 0.009(3) 0.012(3) 0.010(3)

loop_
_atom_type_symbol
_atom_type_description
_atom_type_scat_dispersion_real
_atom_type_scat_dispersion_imag
_atom_type_scat_source
C C 0.0033 0.0016 'International Tables Vol C Tables 4.2.6.8 and 6.1.1.4'
H H 0.0000 0.0000 'International Tables Vol C Tables 4.2.6.8 and 6.1.1.4'
N N 0.0061 0.0033 'International Tables Vol C Tables 4.2.6.8 and 6.1.1.4'
O O 0.0106 0.0060 'International Tables Vol C Tables 4.2.6.8 and 6.1.1.4'
S S 0.1246 0.1234 'International Tables Vol C Tables 4.2.6.8 and 6.1.1.4'
Cl Cl 0.1484 0.1585 'International Tables Vol C Tables 4.2.6.8 and 6.1.1.4'
Ru Ru -1.2594 0.8363 'International Tables Vol C Tables 4.2.6.8 and 6.1.1.4'

loop_
_geom_angle_atom_site_label_1
_geom_angle_atom_site_label_2
_geom_angle_atom_site_label_3
_geom_angle
N2 Ru1 N4 91.55(18)
N2 Ru1 N1 75.52(18)
N4 Ru1 N1 91.46(18)
N2 Ru1 S3 91.92(13)
N4 Ru1 S3 176.34(14)
N1 Ru1 S3 90.53(12)
N2 Ru1 S2 98.67(13)
N4 Ru1 S2 90.51(14)
N1 Ru1 S2 173.91(13)
S3 Ru1 S2 87.82(6)
N2 Ru1 S1 173.90(14)
N4 Ru1 S1 89.06(14)
N1 Ru1 S1 98.41(13)
S3 Ru1 S1 87.62(6)
S2 Ru1 S1 87.39(6)
O1 Cl1 O2 110.8(3)
O1 Cl1 O4 109.3(3)
O2 Cl1 O4 109.2(3)
O1 Cl1 O3 108.5(3)
O2 Cl1 O3 109.7(3)
O4 Cl1 O3 109.2(3)
O7 Cl2 O8 107.1(4)
O7 Cl2 O6 107.7(4)
O8 Cl2 O6 114.1(5)
O7 Cl2 O5 111.4(5)
O8 Cl2 O5 110.0(4)
O6 Cl2 O5 106.6(4)
C17 S1 C12 103.5(3)
C17 S1 Ru1 105.6(2)
C12 S1 Ru1 101.7(2)
C13 S2 C14 100.4(3)
C13 S2 Ru1 106.4(2)
C14 S2 Ru1 101.8(2)
C15 S3 C16 100.7(3)
C15 S3 Ru1 105.5(2)
C16 S3 Ru1 101.9(2)
C1 N1 C5 116.9(5)
C1 N1 Ru1 129.9(4)
C5 N1 Ru1 113.3(4)
N3 N2 C6 113.0(5)
N3 N2 Ru1 120.9(4)
C6 N2 Ru1 126.0(4)
N2 N3 C5 111.8(4)
C18 N4 Ru1 173.5(5)
N1 C1 C2 122.6(6)
N1 C1 H1 118.7
C2 C1 H1 118.7
C3 C2 C1 119.7(6)
C3 C2 H2 120.1
C1 C2 H2 120.1
C2 C3 C4 118.7(6)
C2 C3 H3 120.6
C4 C3 H3 120.6
C3 C4 C5 118.1(5)
C3 C4 H4 121.0
C5 C4 H4 121.0
N1 C5 C4 123.9(5)
N1 C5 N3 118.0(5)
C4 C5 N3 117.9(5)
C11 C6 C7 121.5(6)
C11 C6 N2 118.5(5)
C7 C6 N2 120.0(5)
C8 C7 C6 118.9(7)
C8 C7 H7 120.5
C6 C7 H7 120.5
C9 C8 C7 120.9(7)
C9 C8 H8 119.5
C7 C8 H8 119.5
C8 C9 C10 120.4(7)
C8 C9 H9 119.8
C10 C9 H9 119.8
C11 C10 C9 119.0(7)
C11 C10 H10 120.5
C9 C10 H10 120.5
C6 C11 C10 119.2(6)
C6 C11 H11 120.4
C10 C11 H11 120.4
C13 C12 S1 115.5(4)
C13 C12 H12A 108.4
S1 C12 H12A 108.4
C13 C12 H12B 108.4
S1 C12 H12B 108.4
H12A C12 H12B 107.5
C12 C13 S2 112.6(4)
C12 C13 H13A 109.1
S2 C13 H13A 109.1
C12 C13 H13B 109.1
S2 C13 H13B 109.1
H13A C13 H13B 107.8
C15 C14 S2 113.8(4)
C15 C14 H14A 108.8
S2 C14 H14A 108.8
C15 C14 H14B 108.8
S2 C14 H14B 108.8
H14A C14 H14B 107.7
C14 C15 S3 112.4(5)
C14 C15 H15A 109.1
S3 C15 H15A 109.1
C14 C15 H15B 109.1
S3 C15 H15B 109.1
H15A C15 H15B 107.9
C17 C16 S3 113.9(4)
C17 C16 H16A 108.8
S3 C16 H16A 108.8
C17 C16 H16B 108.8
S3 C16 H16B 108.8
H16A C16 H16B 107.7
C16 C17 S1 112.8(5)
C16 C17 H17A 109.0
S1 C17 H17A 109.0
C16 C17 H17B 109.0
S1 C17 H17B 109.0
H17A C17 H17B 107.8
N4 C18 C19 177.9(6)
C18 C19 H19A 109.5
C18 C19 H19B 109.5
H19A C19 H19B 109.5
C18 C19 H19C 109.5
H19A C19 H19C 109.5
H19B C19 H19C 109.5

loop_
_geom_bond_atom_site_label_1
_geom_bond_atom_site_label_2
_geom_bond_distance
Ru1 N2 2.030(5)
Ru1 N4 2.062(5)
Ru1 N1 2.073(5)
Ru1 S3 2.3152(15)
Ru1 S2 2.3283(16)
Ru1 S1 2.3426(16)
Cl1 O1 1.423(4)
Cl1 O2 1.431(4)
Cl1 O4 1.438(4)
Cl1 O3 1.439(5)
Cl2 O7 1.391(5)
Cl2 O8 1.397(6)
Cl2 O6 1.417(6)
Cl2 O5 1.417(6)
S1 C17 1.826(6)
S1 C12 1.831(6)
S2 C13 1.818(6)
S2 C14 1.834(6)
S3 C15 1.812(6)
S3 C16 1.850(6)
N1 C1 1.342(7)
N1 C5 1.352(7)
N2 N3 1.287(6)
N2 C6 1.435(7)
N3 C5 1.400(7)
N4 C18 1.128(7)
C1 C2 1.384(8)
C1 H1 0.9500
C2 C3 1.380(8)
C2 H2 0.9500
C3 C4 1.383(8)
C3 H3 0.9500
C4 C5 1.386(7)
C4 H4 0.9500
C6 C11 1.381(8)
C6 C7 1.381(8)
C7 C8 1.380(9)
C7 H7 0.9500
C8 C9 1.369(11)
C8 H8 0.9500
C9 C10 1.400(11)
C9 H9 0.9500
C10 C11 1.398(9)
C10 H10 0.9500
C11 H11 0.9500
C12 C13 1.470(8)
C12 H12A 0.9900
C12 H12B 0.9900
C13 H13A 0.9900
C13 H13B 0.9900
C14 C15 1.469(9)
C14 H14A 0.9900
C14 H14B 0.9900
C15 H15A 0.9900
C15 H15B 0.9900
C16 C17 1.472(9)
C16 H16A 0.9900
C16 H16B 0.9900
C17 H17A 0.9900
C17 H17B 0.9900
C18 C19 1.465(8)
C19 H19A 0.9800
C19 H19B 0.9800
C19 H19C 0.9800

loop_
_geom_torsion_atom_site_label_1
_geom_torsion_atom_site_label_2
_geom_torsion_atom_site_label_3
_geom_torsion_atom_site_label_4
_geom_torsion
N2 Ru1 S1 C17 -84.5(12)
N4 Ru1 S1 C17 179.8(3)
N1 Ru1 S1 C17 -88.9(3)
S3 Ru1 S1 C17 1.3(2)
S2 Ru1 S1 C17 89.2(2)
N2 Ru1 S1 C12 167.8(12)
N4 Ru1 S1 C12 72.0(2)
N1 Ru1 S1 C12 163.4(2)
S3 Ru1 S1 C12 -106.5(2)
S2 Ru1 S1 C12 -18.5(2)
N2 Ru1 S2 C13 179.1(3)
N4 Ru1 S2 C13 -89.2(3)
N1 Ru1 S2 C13 161.9(12)
S3 Ru1 S2 C13 87.5(2)
S1 Ru1 S2 C13 -0.2(2)
N2 Ru1 S2 C14 74.4(3)
N4 Ru1 S2 C14 166.1(3)
N1 Ru1 S2 C14 57.2(12)
S3 Ru1 S2 C14 -17.2(2)
S1 Ru1 S2 C14 -104.9(2)
N2 Ru1 S3 C15 -101.9(3)
N4 Ru1 S3 C15 60(2)
N1 Ru1 S3 C15 -177.5(3)
S2 Ru1 S3 C15 -3.3(3)
S1 Ru1 S3 C15 84.2(3)
N2 Ru1 S3 C16 153.2(3)
N4 Ru1 S3 C16 -45(2)
N1 Ru1 S3 C16 77.7(3)
S2 Ru1 S3 C16 -108.1(2)
S1 Ru1 S3 C16 -20.7(2)
N2 Ru1 N1 C1 173.9(5)
N4 Ru1 N1 C1 82.6(5)
S3 Ru1 N1 C1 -94.3(5)
S2 Ru1 N1 C1 -168.5(9)
S1 Ru1 N1 C1 -6.6(5)
N2 Ru1 N1 C5 -5.8(3)
N4 Ru1 N1 C5 -97.0(4)
S3 Ru1 N1 C5 86.1(3)
S2 Ru1 N1 C5 11.9(14)
S1 Ru1 N1 C5 173.8(3)
N4 Ru1 N2 N3 97.6(4)
N1 Ru1 N2 N3 6.5(4)
S3 Ru1 N2 N3 -83.6(4)
S2 Ru1 N2 N3 -171.7(4)
S1 Ru1 N2 N3 2.0(15)
N4 Ru1 N2 C6 -87.0(4)
N1 Ru1 N2 C6 -178.1(4)
S3 Ru1 N2 C6 91.9(4)
S2 Ru1 N2 C6 3.8(4)
S1 Ru1 N2 C6 177.4(10)
C6 N2 N3 C5 178.4(4)
Ru1 N2 N3 C5 -5.6(6)
N2 Ru1 N4 C18 98(4)
N1 Ru1 N4 C18 173(4)
S3 Ru1 N4 C18 -64(6)
S2 Ru1 N4 C18 -1(4)
S1 Ru1 N4 C18 -89(4)
C5 N1 C1 C2 -0.5(8)
Ru1 N1 C1 C2 179.9(4)
N1 C1 C2 C3 0.6(8)
C1 C2 C3 C4 -1.1(8)
C2 C3 C4 C5 1.5(8)
C1 N1 C5 C4 1.0(8)
Ru1 N1 C5 C4 -179.3(4)
C1 N1 C5 N3 -174.6(5)
Ru1 N1 C5 N3 5.1(6)
C3 C4 C5 N1 -1.5(8)
C3 C4 C5 N3 174.1(5)
N2 N3 C5 N1 0.0(7)
N2 N3 C5 C4 -175.9(5)
N3 N2 C6 C11 -133.3(5)
Ru1 N2 C6 C11 51.0(6)
N3 N2 C6 C7 46.9(7)
Ru1 N2 C6 C7 -128.9(5)
C11 C6 C7 C8 -0.7(9)
N2 C6 C7 C8 179.2(5)
C6 C7 C8 C9 0.3(9)
C7 C8 C9 C10 1.1(10)
C8 C9 C10 C11 -2.0(10)
C7 C6 C11 C10 -0.3(9)
N2 C6 C11 C10 179.9(5)
C9 C10 C11 C6 1.6(9)
C17 S1 C12 C13 -67.7(6)
Ru1 S1 C12 C13 41.7(5)
S1 C12 C13 S2 -45.7(7)
C14 S2 C13 C12 130.9(5)
Ru1 S2 C13 C12 25.2(5)
C13 S2 C14 C15 -67.1(6)
Ru1 S2 C14 C15 42.2(6)
S2 C14 C15 S3 -49.3(7)
C16 S3 C15 C14 135.8(5)
Ru1 S3 C15 C14 30.1(5)
C15 S3 C16 C17 -64.5(5)
Ru1 S3 C16 C17 44.1(5)
S3 C16 C17 S1 -46.9(6)
C12 S1 C17 C16 131.7(5)
Ru1 S1 C17 C16 25.2(5)
Ru1 N4 C18 C19 -20(22)
